data_7225961
loop_
_publ_author_name
'Todd, Angela D.K.'
'McClennan, William L.'
'Masuda, Jason Douglas'

_publ_section_title
;
 Organoaluminum(III) complexes of the
 bis-N,N&#x2019;-(2,6-diisopropylphenyl)imidazolin-2-imine ligand
;
_journal_name_full 'RSC Adv.'
_journal_paper_doi 10.1039/C6RA15507C
_journal_year 2016
_chemical_formula_sum 'C67 H100 Al2 N6'
_chemical_formula_weight 1043.48
_space_group_crystal_system triclinic
_space_group_IT_number 2
_space_group_name_Hall '-P 1'
_space_group_name_H-M_alt 'P -1'
_symmetry_space_group_name_Hall '-P 1'
_symmetry_space_group_name_H-M 'P -1'
_atom_sites_solution_hydrogens mixed
_audit_creation_method SHELXL-2014/7
_audit_update_record
;
2016-05-11 deposited with the CCDC.
2016-07-18 downloaded from the CCDC.
;
_cell_angle_alpha 90.186(3)
_cell_angle_beta 96.123(2)
_cell_angle_gamma 111.258(2)
_cell_formula_units_Z 1
_cell_length_a 9.3542(18)
_cell_length_b 9.5893(18)
_cell_length_c 19.621(4)
_cell_measurement_reflns_used 5594
_cell_measurement_temperature 125(2)
_cell_measurement_theta_max 28.34
_cell_measurement_theta_min 2.28
_cell_volume 1629.2(6)
_computing_structure_refinement 'SHELXL-2014/7 (Sheldrick, 2014)'
_diffrn_ambient_temperature 125(2)
_diffrn_measured_fraction_theta_full 0.976
_diffrn_measured_fraction_theta_max 0.976
_diffrn_measurement_device_type 'Siemens/Bruker APEXII'
_diffrn_radiation_type MoK\a
_diffrn_radiation_wavelength 0.71073
_diffrn_reflns_av_R_equivalents 0.0275
_diffrn_reflns_av_unetI/netI 0.0423
_diffrn_reflns_Laue_measured_fraction_full 0.976
_diffrn_reflns_Laue_measured_fraction_max 0.976
_diffrn_reflns_limit_h_max 11
_diffrn_reflns_limit_h_min -11
_diffrn_reflns_limit_k_max 11
_diffrn_reflns_limit_k_min -11
_diffrn_reflns_limit_l_max 22
_diffrn_reflns_limit_l_min -23
_diffrn_reflns_number 10772
_diffrn_reflns_point_group_measured_fraction_full 0.976
_diffrn_reflns_point_group_measured_fraction_max 0.976
_diffrn_reflns_theta_full 24.999
_diffrn_reflns_theta_max 24.999
_diffrn_reflns_theta_min 2.090
_exptl_absorpt_coefficient_mu 0.086
_exptl_absorpt_correction_T_max 0.7457
_exptl_absorpt_correction_T_min 0.5922
_exptl_absorpt_correction_type multi-scan
_exptl_absorpt_process_details '(SADABS, Bruker, 2008)'
_exptl_crystal_colour colourless
_exptl_crystal_density_diffrn 1.064
_exptl_crystal_description block
_exptl_crystal_F_000 570
_exptl_crystal_size_max 0.41
_exptl_crystal_size_mid 0.37
_exptl_crystal_size_min 0.23
_refine_diff_density_max 0.406
_refine_diff_density_min -0.477
_refine_diff_density_rms 0.048
_refine_ls_extinction_method none
_refine_ls_goodness_of_fit_ref 1.148
_refine_ls_hydrogen_treatment mixed
_refine_ls_matrix_type full
_refine_ls_number_parameters 344
_refine_ls_number_reflns 5605
_refine_ls_number_restraints 36
_refine_ls_restrained_S_all 1.144
_refine_ls_R_factor_all 0.0697
_refine_ls_R_factor_gt 0.0536
_refine_ls_shift/su_max 0.007
_refine_ls_shift/su_mean 0.000
_refine_ls_structure_factor_coef Fsqd
_refine_ls_weighting_details 'w=1/[\s^2^(Fo^2^)+(0.0815P)^2^+0.1976P] where P=(Fo^2^+2Fc^2^)/3'
_refine_ls_weighting_scheme calc
_refine_ls_wR_factor_gt 0.1424
_refine_ls_wR_factor_ref 0.1544
_reflns_Friedel_coverage 0.000
_reflns_number_gt 4420
_reflns_number_total 5605
_reflns_threshold_expression 'I > 2\s(I)'
_cod_data_source_file c6ra15507c2.cif
_cod_data_source_block 2014_11_15_IMAlMe3_0m
_cod_original_cell_volume 1629.2(5)
_cod_database_code 7225961
_shelx_shelxl_version_number 2014/7
_shelx_space_group_comment
;
The symmetry employed for this shelxl refinement is uniquely defined
by the following loop, which should always be used as a source of
symmetry information in preference to the above space-group names.
They are only intended as comments.
;

loop_
_space_group_symop_operation_xyz
'x, y, z'
'-x, -y, -z'

loop_
_atom_site_label
_atom_site_type_symbol
_atom_site_fract_x
_atom_site_fract_y
_atom_site_fract_z
_atom_site_U_iso_or_equiv
_atom_site_adp_type
_atom_site_occupancy
_atom_site_site_symmetry_order
_atom_site_calc_flag
_atom_site_refinement_flags_posn
_atom_site_refinement_flags_adp
_atom_site_refinement_flags_occupancy
Al1 Al 0.51684(7) 0.58858(7) 0.25571(3) 0.02847(19) Uani 1 1 d . . .
N1 N 0.49787(19) 0.39354(19) 0.21588(9) 0.0291(4) Uani 1 1 d . . .
H1 H 0.452(2) 0.393(2) 0.1754(12) 0.033(6) Uiso 1 1 d . . .
N2 N 0.61660(17) 0.23196(18) 0.27120(8) 0.0246(4) Uani 1 1 d . . .
N3 N 0.50611(17) 0.17000(18) 0.16616(8) 0.0259(4) Uani 1 1 d . . .
C1 C 0.5383(2) 0.2759(2) 0.21808(10) 0.0247(4) Uani 1 1 d . . .
C2 C 0.6290(2) 0.0967(2) 0.25159(11) 0.0295(5) Uani 1 1 d . . .
H2 H 0.6768 0.0411 0.2794 0.035 Uiso 1 1 calc R U .
C3 C 0.5624(2) 0.0591(2) 0.18733(11) 0.0299(5) Uani 1 1 d . . .
H3 H 0.5547 -0.0271 0.1609 0.036 Uiso 1 1 calc R U .
C4 C 0.4787(3) 0.5849(2) 0.35271(11) 0.0371(5) Uani 1 1 d . . .
H4A H 0.3795 0.5056 0.3580 0.056 Uiso 1 1 calc R U .
H4B H 0.4762 0.6818 0.3671 0.056 Uiso 1 1 calc R U .
H4C H 0.5616 0.5654 0.3812 0.056 Uiso 1 1 calc R U .
C5 C 0.7203(2) 0.7355(3) 0.23586(13) 0.0393(5) Uani 1 1 d . . .
H5A H 0.7824 0.6817 0.2197 0.059 Uiso 1 1 calc R U .
H5B H 0.7745 0.7955 0.2778 0.059 Uiso 1 1 calc R U .
H5C H 0.7038 0.8015 0.2003 0.059 Uiso 1 1 calc R U .
C6 C 0.3453(3) 0.6129(3) 0.19310(13) 0.0416(6) Uani 1 1 d . . .
H6A H 0.3640 0.6042 0.1453 0.062 Uiso 1 1 calc R U .
H6B H 0.3407 0.7116 0.2023 0.062 Uiso 1 1 calc R U .
H6C H 0.2472 0.5347 0.2010 0.062 Uiso 1 1 calc R U .
C7 C 0.6485(2) 0.2923(2) 0.34089(10) 0.0242(4) Uani 1 1 d . . .
C8 C 0.5357(2) 0.2301(2) 0.38516(10) 0.0274(5) Uani 1 1 d . . .
C9 C 0.5679(2) 0.2876(2) 0.45241(11) 0.0325(5) Uani 1 1 d . . .
H9 H 0.4932 0.2493 0.4835 0.039 Uiso 1 1 calc R U .
C10 C 0.7075(2) 0.3999(2) 0.47471(11) 0.0350(5) Uani 1 1 d . . .
H10 H 0.7277 0.4381 0.5209 0.042 Uiso 1 1 calc R U .
C11 C 0.8183(2) 0.4572(2) 0.43008(11) 0.0326(5) Uani 1 1 d . . .
H11 H 0.9141 0.5335 0.4464 0.039 Uiso 1 1 calc R U .
C12 C 0.7916(2) 0.4054(2) 0.36220(10) 0.0259(4) Uani 1 1 d . . .
C13 C 0.3838(2) 0.1025(2) 0.36165(12) 0.0339(5) Uani 1 1 d . . .
H13 H 0.3892 0.0697 0.3139 0.041 Uiso 1 1 calc R U .
C14 C 0.2470(2) 0.1536(3) 0.35950(14) 0.0483(6) Uani 1 1 d . . .
H14A H 0.2403 0.1887 0.4056 0.073 Uiso 1 1 calc R U .
H14B H 0.1517 0.0695 0.3436 0.073 Uiso 1 1 calc R U .
H14C H 0.2612 0.2353 0.3280 0.073 Uiso 1 1 calc R U .
C15 C 0.3618(3) -0.0317(3) 0.40681(15) 0.0530(7) Uani 1 1 d . . .
H15A H 0.4476 -0.0666 0.4045 0.080 Uiso 1 1 calc R U .
H15B H 0.2643 -0.1127 0.3905 0.080 Uiso 1 1 calc R U .
H15C H 0.3595 -0.0019 0.4544 0.080 Uiso 1 1 calc R U .
C16 C 0.9148(2) 0.4612(2) 0.31335(11) 0.0325(5) Uani 1 1 d . . .
H16 H 0.8617 0.4595 0.2662 0.039 Uiso 1 1 calc R U .
C17 C 1.0290(3) 0.6212(3) 0.33169(13) 0.0436(6) Uani 1 1 d . . .
H17A H 0.9718 0.6870 0.3383 0.065 Uiso 1 1 calc R U .
H17B H 1.0932 0.6569 0.2944 0.065 Uiso 1 1 calc R U .
H17C H 1.0949 0.6219 0.3741 0.065 Uiso 1 1 calc R U .
C18 C 1.0046(3) 0.3557(3) 0.31214(14) 0.0485(6) Uani 1 1 d . . .
H18A H 1.0548 0.3531 0.3583 0.073 Uiso 1 1 calc R U .
H18B H 1.0832 0.3919 0.2805 0.073 Uiso 1 1 calc R U .
H18C H 0.9333 0.2547 0.2968 0.073 Uiso 1 1 calc R U .
C19 C 0.4311(2) 0.1792(2) 0.09910(10) 0.0270(4) Uani 1 1 d . . .
C20 C 0.2704(2) 0.1435(2) 0.09123(11) 0.0311(5) Uani 1 1 d . . .
C21 C 0.2022(3) 0.1556(3) 0.02606(11) 0.0379(5) Uani 1 1 d . . .
H21 H 0.0940 0.1329 0.0186 0.046 Uiso 1 1 calc R U .
C22 C 0.2892(3) 0.1999(3) -0.02797(12) 0.0408(6) Uani 1 1 d . . .
H22 H 0.2399 0.2061 -0.0721 0.049 Uiso 1 1 calc R U .
C23 C 0.4475(3) 0.2354(3) -0.01869(11) 0.0382(5) Uani 1 1 d . . .
H23 H 0.5054 0.2659 -0.0565 0.046 Uiso 1 1 calc R U .
C24 C 0.5229(2) 0.2270(2) 0.04556(11) 0.0311(5) Uani 1 1 d . . .
C25 C 0.1741(2) 0.0880(3) 0.15036(11) 0.0368(5) Uani 1 1 d . . .
H25 H 0.2417 0.1336 0.1938 0.044 Uiso 1 1 calc R U .
C26 C 0.1245(3) -0.0819(3) 0.15395(14) 0.0471(6) Uani 1 1 d . . .
H26A H 0.0650 -0.1155 0.1929 0.071 Uiso 1 1 calc R U .
H26B H 0.2163 -0.1092 0.1599 0.071 Uiso 1 1 calc R U .
H26C H 0.0605 -0.1301 0.1114 0.071 Uiso 1 1 calc R U .
C27 C 0.0338(3) 0.1345(3) 0.14729(13) 0.0469(6) Uani 1 1 d . . .
H27A H 0.0667 0.2429 0.1422 0.070 Uiso 1 1 calc R U .
H27B H -0.0147 0.1082 0.1897 0.070 Uiso 1 1 calc R U .
H27C H -0.0406 0.0822 0.1080 0.070 Uiso 1 1 calc R U .
C28 C 0.6982(2) 0.2768(3) 0.05763(12) 0.0360(5) Uani 1 1 d . . .
H28 H 0.7244 0.2270 0.0993 0.043 Uiso 1 1 calc R U .
C29 C 0.7711(3) 0.4461(3) 0.07285(19) 0.0725(9) Uani 1 1 d . . .
H29A H 0.8837 0.4765 0.0809 0.109 Uiso 1 1 calc R U .
H29B H 0.7329 0.4723 0.1138 0.109 Uiso 1 1 calc R U .
H29C H 0.7435 0.4981 0.0336 0.109 Uiso 1 1 calc R U .
C30 C 0.7665(3) 0.2309(3) -0.00148(13) 0.0466(6) Uani 1 1 d . . .
H30A H 0.7177 0.1224 -0.0107 0.070 Uiso 1 1 calc R U .
H30B H 0.8779 0.2580 0.0106 0.070 Uiso 1 1 calc R U .
H30C H 0.7480 0.2827 -0.0425 0.070 Uiso 1 1 calc R U .
C31 C 0.9363(4) 1.0030(4) 0.47173(19) 0.0458(5) Uani 0.5 1 d G U P
C32 C 0.9785(4) 0.8803(3) 0.48610(18) 0.0458(5) Uani 0.5 1 d G U P
H32 H 0.9233 0.7868 0.4620 0.055 Uiso 0.5 1 calc R U P
C33 C 1.1013(4) 0.8945(3) 0.53565(18) 0.0458(5) Uani 0.5 1 d G U P
H33 H 1.1301 0.8107 0.5455 0.055 Uiso 0.5 1 calc R U P
C34 C 1.1820(4) 1.0313(4) 0.57084(18) 0.0458(5) Uani 0.5 1 d G U P
H34 H 1.2660 1.0410 0.6047 0.055 Uiso 0.5 1 calc R U P
C35 C 1.1399(4) 1.1539(3) 0.55647(18) 0.0458(5) Uani 0.5 1 d G U P
H35 H 1.1951 1.2474 0.5805 0.055 Uiso 0.5 1 calc R U P
C36 C 1.0171(4) 1.1398(3) 0.50692(19) 0.0458(5) Uani 0.5 1 d G U P
H36 H 0.9883 1.2236 0.4971 0.055 Uiso 0.5 1 calc R U P
C37 C 0.8102(7) 0.9979(9) 0.4181(3) 0.0670(19) Uani 0.5 1 d . . P
H37A H 0.7683 1.0739 0.4295 0.101 Uiso 0.5 1 calc R U P
H37B H 0.7282 0.8985 0.4157 0.101 Uiso 0.5 1 calc R U P
H37C H 0.8506 1.0179 0.3736 0.101 Uiso 0.5 1 calc R U P

loop_
_atom_site_aniso_label
_atom_site_aniso_U_11
_atom_site_aniso_U_22
_atom_site_aniso_U_33
_atom_site_aniso_U_23
_atom_site_aniso_U_13
_atom_site_aniso_U_12
Al1 0.0290(3) 0.0265(3) 0.0306(4) 0.0016(3) 0.0058(3) 0.0104(3)
N1 0.0314(9) 0.0303(10) 0.0250(10) -0.0012(8) -0.0031(7) 0.0124(8)
N2 0.0225(8) 0.0258(9) 0.0240(9) -0.0014(7) 0.0006(6) 0.0076(7)
N3 0.0260(8) 0.0264(9) 0.0226(9) -0.0020(7) 0.0002(7) 0.0071(7)
C1 0.0196(9) 0.0280(10) 0.0243(11) 0.0019(9) 0.0037(8) 0.0057(8)
C2 0.0313(11) 0.0293(11) 0.0295(12) -0.0009(9) 0.0006(9) 0.0139(9)
C3 0.0319(11) 0.0257(11) 0.0322(12) -0.0033(9) 0.0035(9) 0.0108(9)
C4 0.0400(12) 0.0356(12) 0.0367(13) -0.0012(10) 0.0083(10) 0.0141(10)
C5 0.0363(12) 0.0334(12) 0.0457(14) 0.0023(10) 0.0066(10) 0.0094(10)
C6 0.0395(12) 0.0414(13) 0.0497(15) 0.0142(11) 0.0113(11) 0.0199(11)
C7 0.0239(10) 0.0263(10) 0.0226(10) -0.0014(8) -0.0002(8) 0.0101(8)
C8 0.0246(10) 0.0274(11) 0.0297(12) 0.0031(9) 0.0029(8) 0.0089(8)
C9 0.0355(11) 0.0363(12) 0.0274(12) 0.0047(10) 0.0079(9) 0.0139(10)
C10 0.0435(13) 0.0389(12) 0.0227(11) -0.0036(9) -0.0012(9) 0.0166(10)
C11 0.0297(11) 0.0300(11) 0.0332(12) -0.0043(9) -0.0074(9) 0.0082(9)
C12 0.0232(10) 0.0252(10) 0.0288(11) -0.0002(9) -0.0004(8) 0.0093(8)
C13 0.0263(10) 0.0348(12) 0.0360(13) 0.0001(10) 0.0040(9) 0.0055(9)
C14 0.0268(11) 0.0480(15) 0.0663(18) 0.0043(13) 0.0050(11) 0.0091(11)
C15 0.0415(14) 0.0343(13) 0.0702(19) 0.0087(13) 0.0017(12) -0.0004(11)
C16 0.0242(10) 0.0341(12) 0.0348(12) 0.0008(10) 0.0036(9) 0.0053(9)
C17 0.0308(12) 0.0391(13) 0.0508(15) 0.0025(11) 0.0042(10) 0.0010(10)
C18 0.0346(12) 0.0463(14) 0.0657(18) 0.0015(13) 0.0191(12) 0.0123(11)
C19 0.0314(11) 0.0253(10) 0.0213(11) -0.0033(8) -0.0013(8) 0.0081(9)
C20 0.0305(11) 0.0316(11) 0.0283(12) -0.0042(9) -0.0014(9) 0.0095(9)
C21 0.0351(12) 0.0434(13) 0.0330(13) -0.0045(10) -0.0061(9) 0.0144(10)
C22 0.0467(13) 0.0445(14) 0.0278(12) -0.0009(10) -0.0060(10) 0.0155(11)
C23 0.0448(13) 0.0409(13) 0.0252(12) 0.0007(10) 0.0042(9) 0.0113(10)
C24 0.0352(11) 0.0282(11) 0.0273(12) -0.0031(9) 0.0019(9) 0.0089(9)
C25 0.0288(11) 0.0471(13) 0.0299(12) -0.0036(10) -0.0004(9) 0.0093(10)
C26 0.0392(13) 0.0531(15) 0.0515(16) 0.0125(13) 0.0144(11) 0.0172(12)
C27 0.0387(13) 0.0534(15) 0.0480(15) -0.0080(12) 0.0059(11) 0.0161(12)
C28 0.0345(12) 0.0373(12) 0.0318(12) 0.0001(10) 0.0058(9) 0.0071(10)
C29 0.0409(15) 0.0516(17) 0.110(3) -0.0258(17) 0.0240(16) -0.0048(13)
C30 0.0472(14) 0.0576(16) 0.0417(15) 0.0019(12) 0.0084(11) 0.0262(13)
C31 0.0499(11) 0.0446(11) 0.0432(12) 0.0018(9) 0.0113(8) 0.0161(9)
C32 0.0499(11) 0.0446(11) 0.0432(12) 0.0018(9) 0.0113(8) 0.0161(9)
C33 0.0499(11) 0.0446(11) 0.0432(12) 0.0018(9) 0.0113(8) 0.0161(9)
C34 0.0499(11) 0.0446(11) 0.0432(12) 0.0018(9) 0.0113(8) 0.0161(9)
C35 0.0499(11) 0.0446(11) 0.0432(12) 0.0018(9) 0.0113(8) 0.0161(9)
C36 0.0499(11) 0.0446(11) 0.0432(12) 0.0018(9) 0.0113(8) 0.0161(9)
C37 0.046(3) 0.098(5) 0.057(4) 0.009(4) 0.000(3) 0.028(3)

loop_
_atom_type_symbol
_atom_type_description
_atom_type_scat_dispersion_real
_atom_type_scat_dispersion_imag
_atom_type_scat_source
C C 0.0033 0.0016 'International Tables Vol C Tables 4.2.6.8 and 6.1.1.4'
H H 0.0000 0.0000 'International Tables Vol C Tables 4.2.6.8 and 6.1.1.4'
Al Al 0.0645 0.0514 'International Tables Vol C Tables 4.2.6.8 and 6.1.1.4'
N N 0.0061 0.0033 'International Tables Vol C Tables 4.2.6.8 and 6.1.1.4'

loop_
_geom_angle_atom_site_label_1
_geom_angle_atom_site_label_2
_geom_angle_atom_site_label_3
_geom_angle
_geom_angle_site_symmetry_3
N1 Al1 C4 114.13(9) .
N1 Al1 C5 106.84(9) .
C4 Al1 C5 115.19(10) .
N1 Al1 C6 96.25(10) .
C4 Al1 C6 112.20(10) .
C5 Al1 C6 110.57(10) .
C1 N1 Al1 149.51(15) .
C1 N1 H1 107.2(15) .
Al1 N1 H1 102.3(15) .
C1 N2 C2 108.73(17) .
C1 N2 C7 125.82(16) .
C2 N2 C7 123.89(15) .
C1 N3 C3 109.79(16) .
C1 N3 C19 123.60(16) .
C3 N3 C19 126.55(17) .
N1 C1 N2 128.38(19) .
N1 C1 N3 125.57(17) .
N2 C1 N3 106.04(16) .
C3 C2 N2 108.32(17) .
C3 C2 H2 125.8 .
N2 C2 H2 125.8 .
C2 C3 N3 107.09(18) .
C2 C3 H3 126.5 .
N3 C3 H3 126.5 .
Al1 C4 H4A 109.5 .
Al1 C4 H4B 109.5 .
H4A C4 H4B 109.5 .
Al1 C4 H4C 109.5 .
H4A C4 H4C 109.5 .
H4B C4 H4C 109.5 .
Al1 C5 H5A 109.5 .
Al1 C5 H5B 109.5 .
H5A C5 H5B 109.5 .
Al1 C5 H5C 109.5 .
H5A C5 H5C 109.5 .
H5B C5 H5C 109.5 .
Al1 C6 H6A 109.5 .
Al1 C6 H6B 109.5 .
H6A C6 H6B 109.5 .
Al1 C6 H6C 109.5 .
H6A C6 H6C 109.5 .
H6B C6 H6C 109.5 .
C8 C7 C12 123.00(18) .
C8 C7 N2 117.74(17) .
C12 C7 N2 119.21(16) .
C9 C8 C7 117.44(18) .
C9 C8 C13 120.45(18) .
C7 C8 C13 122.10(19) .
C10 C9 C8 120.82(19) .
C10 C9 H9 119.6 .
C8 C9 H9 119.6 .
C9 C10 C11 120.5(2) .
C9 C10 H10 119.8 .
C11 C10 H10 119.8 .
C12 C11 C10 121.20(19) .
C12 C11 H11 119.4 .
C10 C11 H11 119.4 .
C11 C12 C7 117.05(18) .
C11 C12 C16 121.97(18) .
C7 C12 C16 120.89(18) .
C14 C13 C8 111.60(19) .
C14 C13 C15 111.32(19) .
C8 C13 C15 110.84(17) .
C14 C13 H13 107.6 .
C8 C13 H13 107.6 .
C15 C13 H13 107.6 .
C13 C14 H14A 109.5 .
C13 C14 H14B 109.5 .
H14A C14 H14B 109.5 .
C13 C14 H14C 109.5 .
H14A C14 H14C 109.5 .
H14B C14 H14C 109.5 .
C13 C15 H15A 109.5 .
C13 C15 H15B 109.5 .
H15A C15 H15B 109.5 .
C13 C15 H15C 109.5 .
H15A C15 H15C 109.5 .
H15B C15 H15C 109.5 .
C12 C16 C17 113.40(19) .
C12 C16 C18 109.84(17) .
C17 C16 C18 109.06(18) .
C12 C16 H16 108.1 .
C17 C16 H16 108.1 .
C18 C16 H16 108.1 .
C16 C17 H17A 109.5 .
C16 C17 H17B 109.5 .
H17A C17 H17B 109.5 .
C16 C17 H17C 109.5 .
H17A C17 H17C 109.5 .
H17B C17 H17C 109.5 .
C16 C18 H18A 109.5 .
C16 C18 H18B 109.5 .
H18A C18 H18B 109.5 .
C16 C18 H18C 109.5 .
H18A C18 H18C 109.5 .
H18B C18 H18C 109.5 .
C24 C19 C20 123.42(18) .
C24 C19 N3 118.14(17) .
C20 C19 N3 118.41(17) .
C21 C20 C19 116.84(19) .
C21 C20 C25 121.37(18) .
C19 C20 C25 121.74(18) .
C22 C21 C20 121.1(2) .
C22 C21 H21 119.4 .
C20 C21 H21 119.4 .
C21 C22 C23 120.9(2) .
C21 C22 H22 119.6 .
C23 C22 H22 119.6 .
C22 C23 C24 120.8(2) .
C22 C23 H23 119.6 .
C24 C23 H23 119.6 .
C23 C24 C19 116.96(18) .
C23 C24 C28 121.25(18) .
C19 C24 C28 121.69(18) .
C20 C25 C26 110.52(19) .
C20 C25 C27 113.35(18) .
C26 C25 C27 110.45(19) .
C20 C25 H25 107.4 .
C26 C25 H25 107.4 .
C27 C25 H25 107.4 .
C25 C26 H26A 109.5 .
C25 C26 H26B 109.5 .
H26A C26 H26B 109.5 .
C25 C26 H26C 109.5 .
H26A C26 H26C 109.5 .
H26B C26 H26C 109.5 .
C25 C27 H27A 109.5 .
C25 C27 H27B 109.5 .
H27A C27 H27B 109.5 .
C25 C27 H27C 109.5 .
H27A C27 H27C 109.5 .
H27B C27 H27C 109.5 .
C30 C28 C24 112.97(19) .
C30 C28 C29 110.7(2) .
C24 C28 C29 110.3(2) .
C30 C28 H28 107.5 .
C24 C28 H28 107.5 .
C29 C28 H28 107.5 .
C28 C29 H29A 109.5 .
C28 C29 H29B 109.5 .
H29A C29 H29B 109.5 .
C28 C29 H29C 109.5 .
H29A C29 H29C 109.5 .
H29B C29 H29C 109.5 .
C28 C30 H30A 109.5 .
C28 C30 H30B 109.5 .
H30A C30 H30B 109.5 .
C28 C30 H30C 109.5 .
H30A C30 H30C 109.5 .
H30B C30 H30C 109.5 .
C32 C31 C36 120.0 .
C32 C31 C37 123.1(4) .
C36 C31 C37 116.9(4) .
C36 C31 C36 118.4(2) 2_776
C37 C31 C36 124.7(4) 2_776
C33 C32 C31 120.0 .
C33 C32 H32 120.0 .
C31 C32 H32 120.0 .
C34 C33 C32 120.0 .
C34 C33 H33 120.0 .
C32 C33 H33 120.0 .
C35 C34 C33 120.0 .
C35 C34 H34 120.0 .
C33 C34 H34 120.0 .
C34 C35 C36 120.0 .
C34 C35 H35 120.0 .
C36 C35 H35 120.0 .
C35 C36 C31 120.0 .
C35 C36 H36 120.0 .
C31 C36 H36 120.0 .
C31 C37 H37A 109.5 .
C31 C37 H37B 109.5 .
H37A C37 H37B 109.5 .
C31 C37 H37C 109.5 .
H37A C37 H37C 109.5 .
H37B C37 H37C 109.5 .

loop_
_geom_bond_atom_site_label_1
_geom_bond_atom_site_label_2
_geom_bond_distance
_geom_bond_site_symmetry_2
Al1 N1 1.9648(19) .
Al1 C4 1.971(2) .
Al1 C5 1.994(2) .
Al1 C6 1.997(2) .
N1 C1 1.313(3) .
N1 H1 0.86(2) .
N2 C1 1.366(2) .
N2 C2 1.400(3) .
N2 C7 1.441(3) .
N3 C1 1.366(3) .
N3 C3 1.394(2) .
N3 C19 1.442(2) .
C2 C3 1.332(3) .
C2 H2 0.9500 .
C3 H3 0.9500 .
C4 H4A 0.9800 .
C4 H4B 0.9800 .
C4 H4C 0.9800 .
C5 H5A 0.9800 .
C5 H5B 0.9800 .
C5 H5C 0.9800 .
C6 H6A 0.9800 .
C6 H6B 0.9800 .
C6 H6C 0.9800 .
C7 C8 1.402(3) .
C7 C12 1.403(3) .
C8 C9 1.388(3) .
C8 C13 1.525(3) .
C9 C10 1.382(3) .
C9 H9 0.9500 .
C10 C11 1.388(3) .
C10 H10 0.9500 .
C11 C12 1.385(3) .
C11 H11 0.9500 .
C12 C16 1.525(3) .
C13 C14 1.523(3) .
C13 C15 1.530(3) .
C13 H13 1.0000 .
C14 H14A 0.9800 .
C14 H14B 0.9800 .
C14 H14C 0.9800 .
C15 H15A 0.9800 .
C15 H15B 0.9800 .
C15 H15C 0.9800 .
C16 C17 1.533(3) .
C16 C18 1.533(3) .
C16 H16 1.0000 .
C17 H17A 0.9800 .
C17 H17B 0.9800 .
C17 H17C 0.9800 .
C18 H18A 0.9800 .
C18 H18B 0.9800 .
C18 H18C 0.9800 .
C19 C24 1.401(3) .
C19 C20 1.406(3) .
C20 C21 1.391(3) .
C20 C25 1.523(3) .
C21 C22 1.379(3) .
C21 H21 0.9500 .
C22 C23 1.385(3) .
C22 H22 0.9500 .
C23 C24 1.395(3) .
C23 H23 0.9500 .
C24 C28 1.524(3) .
C25 C26 1.528(3) .
C25 C27 1.528(3) .
C25 H25 1.0000 .
C26 H26A 0.9800 .
C26 H26B 0.9800 .
C26 H26C 0.9800 .
C27 H27A 0.9800 .
C27 H27B 0.9800 .
C27 H27C 0.9800 .
C28 C30 1.518(3) .
C28 C29 1.530(3) .
C28 H28 1.0000 .
C29 H29A 0.9800 .
C29 H29B 0.9800 .
C29 H29C 0.9800 .
C30 H30A 0.9800 .
C30 H30B 0.9800 .
C30 H30C 0.9800 .
C31 C32 1.3900 .
C31 C36 1.3900 .
C31 C37 1.482(5) .
C31 C36 1.624(6) 2_776
C32 C33 1.3900 .
C32 H32 0.9500 .
C33 C34 1.3900 .
C33 H33 0.9500 .
C34 C35 1.3900 .
C34 H34 0.9500 .
C35 C36 1.3900 .
C35 H35 0.9500 .
C36 H36 0.9500 .
C37 H37A 0.9800 .
C37 H37B 0.9800 .
C37 H37C 0.9800 .

loop_
_geom_torsion_atom_site_label_1
_geom_torsion_atom_site_label_2
_geom_torsion_atom_site_label_3
_geom_torsion_atom_site_label_4
_geom_torsion
_geom_torsion_site_symmetry_1
Al1 N1 C1 N2 13.8(4) .
Al1 N1 C1 N3 -167.41(19) .
C2 N2 C1 N1 177.76(18) .
C7 N2 C1 N1 11.6(3) .
C2 N2 C1 N3 -1.19(19) .
C7 N2 C1 N3 -167.34(16) .
C3 N3 C1 N1 -178.11(17) .
C19 N3 C1 N1 4.5(3) .
C3 N3 C1 N2 0.88(19) .
C19 N3 C1 N2 -176.55(16) .
C1 N2 C2 C3 1.1(2) .
C7 N2 C2 C3 167.57(17) .
N2 C2 C3 N3 -0.5(2) .
C1 N3 C3 C2 -0.2(2) .
C19 N3 C3 C2 177.12(17) .
C1 N2 C7 C8 86.3(2) .
C2 N2 C7 C8 -77.8(2) .
C1 N2 C7 C12 -96.2(2) .
C2 N2 C7 C12 99.7(2) .
C12 C7 C8 C9 1.9(3) .
N2 C7 C8 C9 179.27(17) .
C12 C7 C8 C13 -177.24(18) .
N2 C7 C8 C13 0.2(3) .
C7 C8 C9 C10 -1.2(3) .
C13 C8 C9 C10 177.90(19) .
C8 C9 C10 C11 -0.1(3) .
C9 C10 C11 C12 0.9(3) .
C10 C11 C12 C7 -0.3(3) .
C10 C11 C12 C16 -176.85(18) .
C8 C7 C12 C11 -1.1(3) .
N2 C7 C12 C11 -178.49(16) .
C8 C7 C12 C16 175.50(17) .
N2 C7 C12 C16 -1.9(3) .
C9 C8 C13 C14 69.1(2) .
C7 C8 C13 C14 -111.8(2) .
C9 C8 C13 C15 -55.6(3) .
C7 C8 C13 C15 123.5(2) .
C11 C12 C16 C17 -28.3(3) .
C7 C12 C16 C17 155.24(18) .
C11 C12 C16 C18 94.0(2) .
C7 C12 C16 C18 -82.5(2) .
C1 N3 C19 C24 101.1(2) .
C3 N3 C19 C24 -75.9(2) .
C1 N3 C19 C20 -77.3(2) .
C3 N3 C19 C20 105.7(2) .
C24 C19 C20 C21 0.8(3) .
N3 C19 C20 C21 179.16(18) .
C24 C19 C20 C25 178.4(2) .
N3 C19 C20 C25 -3.3(3) .
C19 C20 C21 C22 0.3(3) .
C25 C20 C21 C22 -177.2(2) .
C20 C21 C22 C23 -0.8(4) .
C21 C22 C23 C24 0.1(4) .
C22 C23 C24 C19 0.9(3) .
C22 C23 C24 C28 -175.4(2) .
C20 C19 C24 C23 -1.4(3) .
N3 C19 C24 C23 -179.78(18) .
C20 C19 C24 C28 174.9(2) .
N3 C19 C24 C28 -3.4(3) .
C21 C20 C25 C26 90.6(2) .
C19 C20 C25 C26 -86.8(3) .
C21 C20 C25 C27 -34.0(3) .
C19 C20 C25 C27 148.5(2) .
C23 C24 C28 C30 -40.4(3) .
C19 C24 C28 C30 143.5(2) .
C23 C24 C28 C29 84.2(3) .
C19 C24 C28 C29 -92.0(3) .
C36 C31 C32 C33 0.0 .
C37 C31 C32 C33 177.9(5) .
C36 C31 C32 C33 -63(4) 2_776
C31 C32 C33 C34 0.0 .
C32 C33 C34 C35 0.0 .
C33 C34 C35 C36 0.0 .
C34 C35 C36 C31 0.0 .
C32 C31 C36 C35 0.0 .
C37 C31 C36 C35 -178.1(5) .
C36 C31 C36 C35 3.4(3) 2_776
